data_4087586
loop_
_publ_author_name
'Parker, Kyle D. J.'
'Nied, Dominik'
'Fryzuk, Michael D.'

_publ_section_title
;
 Hydrogenolysis of Tantalum Hydrocarbyl Complexes: Intermediates on the
 Road to a Dinuclear Tantalum Tetrahydride Derivative
;
_journal_issue 14
_journal_name_full Organometallics
_journal_page_first 3546
_journal_paper_doi 10.1021/acs.organomet.5b00344
_journal_volume 34
_journal_year 2015
_chemical_formula_moiety 'C76 H78 N4 P2 Ta2'
_chemical_formula_sum 'C76 H78 N4 O0 P2 Ta2'
_chemical_formula_weight 1471.26
_space_group_crystal_system monoclinic
_space_group_IT_number 15
_space_group_name_Hall '-C 2yc'
_space_group_name_H-M_alt 'C 1 2/c 1'
_atom_sites_solution_hydrogens geom
_audit_creation_date 2015-04-15
_audit_creation_method
;
Olex2 1.2
(compiled 2015.01.26 svn.r3150 for OlexSys, GUI svn.r4998)
;
_cell_angle_alpha 90.000(5)
_cell_angle_beta 90.320(5)
_cell_angle_gamma 90.000(5)
_cell_formula_units_Z 4
_cell_length_a 16.309(5)
_cell_length_b 32.774(5)
_cell_length_c 14.072(5)
_cell_measurement_temperature 173(2)
_cell_measurement_theta_max 22.74
_cell_measurement_theta_min 1.91
_cell_volume 7522(4)
_computing_molecular_graphics 'Olex2 (Dolomanov et al., 2009)'
_computing_publication_material 'Olex2 (Dolomanov et al., 2009)'
_computing_structure_refinement 'XL (Sheldrick, 2008)'
_diffrn_ambient_temperature 173(2)
_diffrn_measured_fraction_theta_full 0.994
_diffrn_measured_fraction_theta_max 0.994
_diffrn_radiation_type MoK\a
_diffrn_radiation_wavelength 0.71069
_diffrn_reflns_av_unetI/netI 0.0562
_diffrn_reflns_Laue_measured_fraction_full 0.994
_diffrn_reflns_Laue_measured_fraction_max 0.994
_diffrn_reflns_limit_h_max 17
_diffrn_reflns_limit_h_min -17
_diffrn_reflns_limit_k_max 35
_diffrn_reflns_limit_k_min -35
_diffrn_reflns_limit_l_max 15
_diffrn_reflns_limit_l_min -15
_diffrn_reflns_number 5046
_diffrn_reflns_point_group_measured_fraction_full 0.994
_diffrn_reflns_point_group_measured_fraction_max 0.994
_diffrn_reflns_theta_full 22.745
_diffrn_reflns_theta_max 22.745
_diffrn_reflns_theta_min 1.907
_exptl_absorpt_coefficient_mu 2.990
_exptl_crystal_density_diffrn 1.299
_exptl_crystal_description plate
_exptl_crystal_F_000 2952
_refine_diff_density_max 1.584
_refine_diff_density_min -0.852
_refine_diff_density_rms 0.113
_refine_ls_extinction_method none
_refine_ls_goodness_of_fit_ref 0.745
_refine_ls_hydrogen_treatment constr
_refine_ls_matrix_type full
_refine_ls_number_parameters 333
_refine_ls_number_reflns 5046
_refine_ls_number_restraints 384
_refine_ls_restrained_S_all 0.729
_refine_ls_R_factor_all 0.0797
_refine_ls_R_factor_gt 0.0467
_refine_ls_shift/su_max 0.010
_refine_ls_shift/su_mean 0.000
_refine_ls_structure_factor_coef Fsqd
_refine_ls_weighting_details 'w=1/[\s^2^(Fo^2^)+(0.1107P)^2^+72.6739P] where P=(Fo^2^+2Fc^2^)/3'
_refine_ls_weighting_scheme calc
_refine_ls_wR_factor_gt 0.1231
_refine_ls_wR_factor_ref 0.1415
_reflns_Friedel_coverage 0.000
_reflns_number_gt 3341
_reflns_number_total 5046
_reflns_threshold_expression 'I > 2\s(I)'
_cod_data_source_file om5b00344_si_002.cif
_cod_data_source_block mf895_0m
_cod_database_code 4087586
_shelx_space_group_comment
;
The symmetry employed for this shelxl refinement is uniquely defined
by the following loop, which should always be used as a source of
symmetry information in preference to the above space-group names.
They are only intended as comments.
;
_olex2_refinement_description
;
1. Fixed Uiso
 At 1.2 times of:
  All C(H) groups
 At 1.5 times of:
  All C(H,H,H) groups
2. Restrained distances
 C1-C2 \\sim C17-C18
 with sigma of 0.04
 C1-C6 \\sim C17-C22
 with sigma of 0.04
 C2-C3 \\sim C18-C19
 with sigma of 0.04
 C5-C6 \\sim C21-C22
 with sigma of 0.04
 C3-C4 \\sim C19-C20
 with sigma of 0.04
 C4-C5 \\sim C20-C21
 with sigma of 0.04
 C2-C7 \\sim C18-C23
 with sigma of 0.04
 C4-C8 \\sim C20-C24
 with sigma of 0.04
 C6-C9 \\sim C22-C25
 with sigma of 0.04
3. Restrained planarity
 C17, C18, C22, C19, C21, C20, C25, C23, C24
 with sigma of 0.1
4. Uiso/Uaniso restraints and constraints
Uanis(C1) = Uanis(C17)
Uanis(C6) = Uanis(C22)
Uanis(C5) = Uanis(C21)
Uanis(C4) = Uanis(C20)
Uanis(C3) = Uanis(C19)
Uanis(C2) = Uanis(C18)
Uanis(C9) = Uanis(C25)
Uanis(C8) = Uanis(C24)
Uanis(C7) = Uanis(C23)
5. Rigid body (RIGU) restrains
 All non-hydrogen atoms
 with sigma for 1-2 distances of 0.004 and sigma for 1-3 distances of 0.004
6.a Aromatic/amide H refined with riding coordinates:
 C3(H3), C5(H5), C11(H11), C12(H12), C14(H14), C19(H19), C21(H21), C27(H27),
 C28(H28), C30(H30), C34(H34), C35(H35), C36(H36), C37(H37), C38(H38)
6.b Idealised Me refined as rotating group:
 C7(H7A,H7B,H7C), C8(H8A,H8B,H8C), C9(H9A,H9B,H9C), C16(H16A,H16B,H16C),
 C23(H23A,H23B,H23C), C24(H24A,H24B,H24C), C25(H25A,H25B,H25C), C32(H32A,H32B,
 H32C)
;
_shelx_shelxl_version_number 2014/7
_olex2_submission_special_instructions 'No special instructions were received'

loop_
_space_group_symop_operation_xyz
'x, y, z'
'-x, y, -z+1/2'
'x+1/2, y+1/2, z'
'-x+1/2, y+1/2, -z+1/2'
'-x, -y, -z'
'x, -y, z-1/2'
'-x+1/2, -y+1/2, -z'
'x+1/2, -y+1/2, z-1/2'

loop_
_atom_site_label
_atom_site_type_symbol
_atom_site_fract_x
_atom_site_fract_y
_atom_site_fract_z
_atom_site_U_iso_or_equiv
_atom_site_adp_type
_atom_site_occupancy
_atom_site_site_symmetry_order
_atom_site_calc_flag
_atom_site_refinement_flags_posn
_atom_site_refinement_flags_adp
C1 C 0.9305(7) 0.2493(3) 0.1063(6) 0.0607(15) Uani 1 1 d D U
C2 C 0.8482(7) 0.2530(3) 0.1214(7) 0.0728(17) Uani 1 1 d D U
C3 C 0.8166(8) 0.2901(3) 0.1531(8) 0.087(2) Uani 1 1 d D U
H3 H 0.7606 0.2925 0.1637 0.105 Uiso 1 1 calc R .
C4 C 0.8661(9) 0.3226(4) 0.1686(8) 0.090(2) Uani 1 1 d D U
C5 C 0.9470(9) 0.3196(4) 0.1503(7) 0.088(2) Uani 1 1 d D U
H5 H 0.9797 0.3426 0.1581 0.105 Uiso 1 1 calc R .
C6 C 0.9839(8) 0.2829(3) 0.1199(6) 0.0761(18) Uani 1 1 d D U
C7 C 0.7905(8) 0.2169(3) 0.1036(8) 0.089(2) Uani 1 1 d D U
H7A H 0.7357 0.2244 0.1207 0.134 Uiso 1 1 calc GR .
H7B H 0.8079 0.1941 0.1414 0.134 Uiso 1 1 calc GR .
H7C H 0.7919 0.2096 0.0376 0.134 Uiso 1 1 calc GR .
C8 C 0.8300(10) 0.3626(5) 0.2117(10) 0.132(4) Uani 1 1 d D U
H8A H 0.8232 0.3592 0.2789 0.198 Uiso 1 1 calc GR .
H8B H 0.7778 0.3682 0.1827 0.198 Uiso 1 1 calc GR .
H8C H 0.8668 0.3848 0.1998 0.198 Uiso 1 1 calc GR .
C9 C 1.0738(8) 0.2811(4) 0.1023(8) 0.095(2) Uani 1 1 d D U
H9A H 1.1000 0.2657 0.1520 0.142 Uiso 1 1 calc GR .
H9B H 1.0958 0.3083 0.1014 0.142 Uiso 1 1 calc GR .
H9C H 1.0837 0.2682 0.0422 0.142 Uiso 1 1 calc GR .
C10 C 0.9463(6) 0.2060(3) -0.0263(6) 0.057(2) Uani 1 1 d . U
C11 C 0.9344(7) 0.2388(3) -0.0878(6) 0.070(3) Uani 1 1 d . U
H11 H 0.9415 0.2652 -0.0648 0.084 Uiso 1 1 calc R .
C12 C 0.9123(8) 0.2334(3) -0.1818(6) 0.075(3) Uani 1 1 d . U
H12 H 0.9065 0.2560 -0.2210 0.090 Uiso 1 1 calc R .
C13 C 0.8985(7) 0.1940(3) -0.2193(6) 0.069(3) Uani 1 1 d . U
C14 C 0.9137(7) 0.1613(3) -0.1602(6) 0.059(3) Uani 1 1 d . U
H14 H 0.9094 0.1350 -0.1844 0.071 Uiso 1 1 calc R .
C15 C 0.9355(7) 0.1666(3) -0.0650(6) 0.056(2) Uani 1 1 d . U
C16 C 0.8680(8) 0.1895(3) -0.3202(6) 0.074(3) Uani 1 1 d . U
H16A H 0.8632 0.1611 -0.3356 0.110 Uiso 1 1 calc GR .
H16B H 0.9061 0.2022 -0.3628 0.110 Uiso 1 1 calc GR .
H16C H 0.8153 0.2024 -0.3265 0.110 Uiso 1 1 calc GR .
C17 C 1.1975(6) 0.1374(3) 0.1618(5) 0.0607(15) Uani 1 1 d D U
C18 C 1.2534(7) 0.1693(3) 0.1518(7) 0.0728(17) Uani 1 1 d D U
C19 C 1.3260(8) 0.1697(4) 0.2043(8) 0.087(2) Uani 1 1 d D U
H19 H 1.3642 0.1904 0.1953 0.105 Uiso 1 1 calc R .
C20 C 1.3399(8) 0.1412(4) 0.2657(8) 0.090(2) Uani 1 1 d D U
C21 C 1.2910(8) 0.1089(4) 0.2777(7) 0.088(2) Uani 1 1 d D U
H21 H 1.3061 0.0883 0.3197 0.105 Uiso 1 1 calc R .
C22 C 1.2137(7) 0.1059(3) 0.2250(6) 0.0761(18) Uani 1 1 d D U
C23 C 1.2389(8) 0.2032(3) 0.0813(8) 0.089(2) Uani 1 1 d D U
H23A H 1.1898 0.2176 0.0976 0.134 Uiso 1 1 calc GR .
H23B H 1.2332 0.1919 0.0187 0.134 Uiso 1 1 calc GR .
H23C H 1.2846 0.2217 0.0827 0.134 Uiso 1 1 calc GR .
C24 C 1.4183(10) 0.1425(5) 0.3338(10) 0.132(4) Uani 1 1 d D U
H24A H 1.4617 0.1571 0.3029 0.198 Uiso 1 1 calc GR .
H24B H 1.4359 0.1152 0.3474 0.198 Uiso 1 1 calc GR .
H24C H 1.4044 0.1561 0.3920 0.198 Uiso 1 1 calc GR .
C25 C 1.1563(8) 0.0707(3) 0.2347(8) 0.095(2) Uani 1 1 d D U
H25A H 1.1009 0.0805 0.2375 0.142 Uiso 1 1 calc GR .
H25B H 1.1689 0.0559 0.2919 0.142 Uiso 1 1 calc GR .
H25C H 1.1620 0.0529 0.1809 0.142 Uiso 1 1 calc GR .
C26 C 1.1283(6) 0.1155(2) 0.0216(5) 0.0465(18) Uani 1 1 d . U
C27 C 1.2040(6) 0.1024(3) -0.0151(6) 0.055(2) Uani 1 1 d . U
H27 H 1.2519 0.1081 0.0185 0.067 Uiso 1 1 calc R .
C28 C 1.2089(6) 0.0812(3) -0.1002(6) 0.053(2) Uani 1 1 d . U
H28 H 1.2601 0.0738 -0.1232 0.064 Uiso 1 1 calc R .
C29 C 1.1398(7) 0.0709(3) -0.1512(6) 0.056(2) Uani 1 1 d . U
C30 C 1.0650(6) 0.0833(2) -0.1166(5) 0.047(2) Uani 1 1 d . U
H30 H 1.0178 0.0770 -0.1510 0.057 Uiso 1 1 calc R .
C31 C 1.0579(6) 0.1053(2) -0.0301(5) 0.0488(18) Uani 1 1 d . U
C32 C 1.1465(7) 0.0458(3) -0.2431(6) 0.071(3) Uani 1 1 d . U
H32A H 1.0950 0.0327 -0.2561 0.106 Uiso 1 1 calc GR .
H32B H 1.1885 0.0254 -0.2356 0.106 Uiso 1 1 calc GR .
H32C H 1.1603 0.0635 -0.2949 0.106 Uiso 1 1 calc GR .
C33 C 0.8863(6) 0.0857(3) 0.0024(5) 0.052(2) Uani 1 1 d . U
C34 C 0.9083(6) 0.0444(3) 0.0089(5) 0.053(2) Uani 1 1 d . U
H34 H 0.9630 0.0373 0.0179 0.064 Uiso 1 1 calc R .
C35 C 0.8497(7) 0.0143(3) 0.0019(6) 0.066(3) Uani 1 1 d . U
H35 H 0.8643 -0.0131 0.0059 0.080 Uiso 1 1 calc R .
C36 C 0.7695(7) 0.0255(4) -0.0112(7) 0.076(3) Uani 1 1 d . U
H36 H 0.7298 0.0052 -0.0163 0.091 Uiso 1 1 calc R .
C37 C 0.7458(8) 0.0658(4) -0.0170(8) 0.090(3) Uani 1 1 d . U
H37 H 0.6909 0.0725 -0.0255 0.108 Uiso 1 1 calc R .
C38 C 0.8057(7) 0.0966(3) -0.0101(6) 0.066(2) Uani 1 1 d . U
H38 H 0.7909 0.1239 -0.0139 0.079 Uiso 1 1 calc R .
N1 N 0.9648(5) 0.2116(2) 0.0723(4) 0.058(2) Uani 1 1 d . U
N2 N 1.1219(5) 0.1371(2) 0.1067(4) 0.0498(17) Uani 1 1 d . U
P1 P 0.96388(17) 0.12581(7) 0.01530(15) 0.0526(6) Uani 1 1 d . U
Ta1 Ta 1.01689(3) 0.16712(2) 0.15900(2) 0.0566(2) Uani 1 1 d . U

loop_
_atom_site_aniso_label
_atom_site_aniso_U_11
_atom_site_aniso_U_22
_atom_site_aniso_U_33
_atom_site_aniso_U_23
_atom_site_aniso_U_13
_atom_site_aniso_U_12
C1 0.104(4) 0.051(3) 0.027(3) -0.007(2) -0.009(3) 0.005(2)
C2 0.105(4) 0.058(3) 0.055(4) -0.021(3) 0.000(3) 0.001(3)
C3 0.115(5) 0.076(4) 0.070(4) -0.034(3) -0.011(3) 0.011(3)
C4 0.128(5) 0.080(4) 0.063(4) -0.031(3) -0.017(4) 0.013(3)
C5 0.137(5) 0.075(4) 0.051(4) -0.010(3) -0.025(3) 0.014(3)
C6 0.127(4) 0.062(3) 0.039(3) -0.006(3) -0.014(3) 0.006(3)
C7 0.113(6) 0.066(4) 0.089(5) -0.008(4) 0.005(4) -0.005(4)
C8 0.155(7) 0.122(7) 0.119(7) -0.062(6) -0.051(6) 0.042(5)
C9 0.141(5) 0.070(5) 0.072(5) 0.005(4) -0.008(4) 0.007(4)
C10 0.097(7) 0.045(4) 0.027(3) -0.001(3) -0.001(3) 0.006(4)
C11 0.135(9) 0.046(5) 0.030(4) -0.004(3) 0.000(4) 0.010(5)
C12 0.153(10) 0.045(4) 0.027(4) -0.002(3) -0.004(4) 0.020(5)
C13 0.135(9) 0.044(4) 0.028(4) -0.005(3) 0.000(4) 0.022(5)
C14 0.105(8) 0.044(4) 0.029(4) -0.003(3) -0.003(4) 0.007(4)
C15 0.102(7) 0.039(4) 0.027(3) 0.001(3) 0.001(3) 0.002(4)
C16 0.141(10) 0.048(6) 0.031(4) -0.008(4) -0.001(5) 0.024(6)
C17 0.104(4) 0.051(3) 0.027(3) -0.007(2) -0.009(3) 0.005(2)
C18 0.105(4) 0.058(3) 0.055(4) -0.021(3) 0.000(3) 0.001(3)
C19 0.115(5) 0.076(4) 0.070(4) -0.034(3) -0.011(3) 0.011(3)
C20 0.128(5) 0.080(4) 0.063(4) -0.031(3) -0.017(4) 0.013(3)
C21 0.137(5) 0.075(4) 0.051(4) -0.010(3) -0.025(3) 0.014(3)
C22 0.127(4) 0.062(3) 0.039(3) -0.006(3) -0.014(3) 0.006(3)
C23 0.113(6) 0.066(4) 0.089(5) -0.008(4) 0.005(4) -0.005(4)
C24 0.155(7) 0.122(7) 0.119(7) -0.062(6) -0.051(6) 0.042(5)
C25 0.141(5) 0.070(5) 0.072(5) 0.005(4) -0.008(4) 0.007(4)
C26 0.085(4) 0.033(4) 0.022(3) 0.006(3) 0.001(3) -0.010(3)
C27 0.087(5) 0.043(5) 0.037(4) 0.001(3) 0.002(4) -0.010(4)
C28 0.089(5) 0.037(4) 0.035(4) 0.011(3) 0.004(3) -0.003(4)
C29 0.091(5) 0.046(5) 0.032(4) 0.006(3) 0.001(3) -0.003(4)
C30 0.085(5) 0.028(4) 0.029(4) 0.008(3) -0.005(3) -0.007(4)
C31 0.088(4) 0.034(4) 0.025(3) 0.006(3) -0.004(3) -0.010(3)
C32 0.117(8) 0.061(6) 0.034(4) -0.005(4) -0.007(4) 0.017(6)
C33 0.085(5) 0.050(4) 0.021(4) 0.001(3) -0.013(4) -0.007(3)
C34 0.076(5) 0.051(4) 0.032(4) 0.007(3) -0.011(4) -0.007(4)
C35 0.091(6) 0.065(5) 0.042(5) 0.010(4) -0.010(5) -0.023(4)
C36 0.087(6) 0.087(6) 0.053(6) 0.001(5) -0.014(5) -0.022(5)
C37 0.094(7) 0.098(6) 0.077(8) -0.006(6) -0.022(5) -0.012(5)
C38 0.085(5) 0.073(6) 0.041(5) -0.005(4) -0.016(4) 0.000(4)
N1 0.106(6) 0.046(4) 0.023(3) -0.002(3) 0.003(3) -0.001(3)
N2 0.091(4) 0.035(4) 0.024(3) -0.004(3) -0.003(3) -0.007(3)
P1 0.0891(19) 0.0429(13) 0.0257(11) 0.0027(10) -0.0029(11) -0.0005(12)
Ta1 0.0974(4) 0.0535(3) 0.0190(2) -0.00362(16) -0.00228(18) 0.0060(2)

loop_
_atom_type_symbol
_atom_type_description
_atom_type_scat_dispersion_real
_atom_type_scat_dispersion_imag
_atom_type_scat_source
C C 0.0033 0.0016 'International Tables Vol C Tables 4.2.6.8 and 6.1.1.4'
H H 0.0000 0.0000 'International Tables Vol C Tables 4.2.6.8 and 6.1.1.4'
N N 0.0061 0.0033 'International Tables Vol C Tables 4.2.6.8 and 6.1.1.4'
P P 0.1023 0.0942 'International Tables Vol C Tables 4.2.6.8 and 6.1.1.4'
Ta Ta -0.7052 6.5227 'International Tables Vol C Tables 4.2.6.8 and 6.1.1.4'
O O 0.0106 0.0060 'International Tables Vol C Tables 4.2.6.8 and 6.1.1.4'

loop_
_geom_angle_atom_site_label_1
_geom_angle_atom_site_label_2
_geom_angle_atom_site_label_3
_geom_angle
_geom_angle_site_symmetry_3
C2 C1 C6 120.9(9) .
C2 C1 N1 120.8(9) .
C6 C1 N1 118.2(10) .
C1 C2 C3 119.5(10) .
C1 C2 C7 120.6(9) .
C3 C2 C7 119.9(11) .
C2 C3 H3 119.4 .
C4 C3 C2 121.1(12) .
C4 C3 H3 119.4 .
C3 C4 C8 119.9(13) .
C5 C4 C3 119.7(11) .
C5 C4 C8 120.4(12) .
C4 C5 H5 118.7 .
C4 C5 C6 122.5(13) .
C6 C5 H5 118.7 .
C1 C6 C5 116.1(12) .
C1 C6 C9 123.5(10) .
C5 C6 C9 120.4(11) .
C2 C7 H7A 109.5 .
C2 C7 H7B 109.5 .
C2 C7 H7C 109.5 .
H7A C7 H7B 109.5 .
H7A C7 H7C 109.5 .
H7B C7 H7C 109.5 .
C4 C8 H8A 109.5 .
C4 C8 H8B 109.5 .
C4 C8 H8C 109.5 .
H8A C8 H8B 109.5 .
H8A C8 H8C 109.5 .
H8B C8 H8C 109.5 .
C6 C9 H9A 109.5 .
C6 C9 H9B 109.5 .
C6 C9 H9C 109.5 .
H9A C9 H9B 109.5 .
H9A C9 H9C 109.5 .
H9B C9 H9C 109.5 .
C11 C10 C15 116.8(8) .
C11 C10 N1 122.0(8) .
C15 C10 N1 121.2(7) .
C10 C11 H11 119.1 .
C12 C11 C10 121.9(9) .
C12 C11 H11 119.1 .
C11 C12 H12 119.4 .
C11 C12 C13 121.2(9) .
C13 C12 H12 119.4 .
C12 C13 C16 119.6(8) .
C14 C13 C12 117.2(8) .
C14 C13 C16 123.2(8) .
C13 C14 H14 119.2 .
C15 C14 C13 121.6(8) .
C15 C14 H14 119.2 .
C10 C15 P1 113.8(6) .
C14 C15 C10 121.1(8) .
C14 C15 P1 124.7(7) .
C13 C16 H16A 109.5 .
C13 C16 H16B 109.5 .
C13 C16 H16C 109.5 .
H16A C16 H16B 109.5 .
H16A C16 H16C 109.5 .
H16B C16 H16C 109.5 .
C18 C17 N2 120.3(8) .
C22 C17 C18 120.0(10) .
C22 C17 N2 119.7(9) .
C17 C18 C23 121.3(10) .
C19 C18 C17 120.5(11) .
C19 C18 C23 118.1(11) .
C18 C19 H19 120.2 .
C20 C19 C18 119.6(13) .
C20 C19 H19 120.2 .
C19 C20 C21 123.7(13) .
C19 C20 C24 121.3(13) .
C21 C20 C24 115.0(12) .
C20 C21 H21 119.9 .
C20 C21 C22 120.3(11) .
C22 C21 H21 119.9 .
C17 C22 C21 115.8(10) .
C17 C22 C25 121.1(10) .
C21 C22 C25 123.1(10) .
C18 C23 H23A 109.5 .
C18 C23 H23B 109.5 .
C18 C23 H23C 109.5 .
H23A C23 H23B 109.5 .
H23A C23 H23C 109.5 .
H23B C23 H23C 109.5 .
C20 C24 H24A 109.5 .
C20 C24 H24B 109.5 .
C20 C24 H24C 109.5 .
H24A C24 H24B 109.5 .
H24A C24 H24C 109.5 .
H24B C24 H24C 109.5 .
C22 C25 H25A 109.5 .
C22 C25 H25B 109.5 .
C22 C25 H25C 109.5 .
H25A C25 H25B 109.5 .
H25A C25 H25C 109.5 .
H25B C25 H25C 109.5 .
C31 C26 C27 117.1(8) .
C31 C26 N2 120.2(8) .
N2 C26 C27 122.7(8) .
C26 C27 H27 119.2 .
C28 C27 C26 121.7(9) .
C28 C27 H27 119.2 .
C27 C28 H28 119.2 .
C27 C28 C29 121.5(10) .
C29 C28 H28 119.2 .
C28 C29 C32 120.6(9) .
C30 C29 C28 117.9(8) .
C30 C29 C32 121.5(9) .
C29 C30 H30 119.0 .
C29 C30 C31 121.9(9) .
C31 C30 H30 119.0 .
C26 C31 C30 119.8(9) .
C26 C31 P1 115.3(6) .
C30 C31 P1 124.7(7) .
C29 C32 H32A 109.5 .
C29 C32 H32B 109.5 .
C29 C32 H32C 109.5 .
H32A C32 H32B 109.5 .
H32A C32 H32C 109.5 .
H32B C32 H32C 109.5 .
C34 C33 P1 120.6(8) .
C38 C33 C34 120.2(9) .
C38 C33 P1 119.1(7) .
C33 C34 H34 119.7 .
C35 C34 C33 120.7(10) .
C35 C34 H34 119.7 .
C34 C35 H35 120.7 .
C34 C35 C36 118.6(10) .
C36 C35 H35 120.7 .
C35 C36 H36 119.0 .
C35 C36 C37 122.1(11) .
C37 C36 H36 119.0 .
C36 C37 H37 120.4 .
C36 C37 C38 119.3(12) .
C38 C37 H37 120.4 .
C33 C38 C37 119.1(11) .
C33 C38 H38 120.4 .
C37 C38 H38 120.4 .
C1 N1 Ta1 124.4(5) .
C10 N1 C1 110.7(7) .
C10 N1 Ta1 124.2(6) .
C17 N2 Ta1 119.8(5) .
C26 N2 C17 113.3(7) .
C26 N2 Ta1 126.9(6) .
C15 P1 C33 107.1(4) .
C15 P1 Ta1 100.7(3) .
C31 P1 C15 105.7(4) .
C31 P1 C33 106.7(4) .
C31 P1 Ta1 101.1(3) .
C33 P1 Ta1 133.0(3) .
N1 Ta1 N2 116.8(3) .
N1 Ta1 P1 76.93(19) .
N1 Ta1 Ta1 119.06(19) 2_755
N2 Ta1 P1 75.58(19) .
N2 Ta1 Ta1 121.05(17) 2_755
P1 Ta1 Ta1 133.98(6) 2_755

loop_
_geom_bond_atom_site_label_1
_geom_bond_atom_site_label_2
_geom_bond_distance
_geom_bond_site_symmetry_2
C1 C2 1.365(14) .
C1 C6 1.416(14) .
C1 N1 1.440(12) .
C2 C3 1.393(14) .
C2 C7 1.531(14) .
C3 H3 0.9300 .
C3 C4 1.354(15) .
C4 C5 1.349(16) .
C4 C8 1.560(16) .
C5 H5 0.9300 .
C5 C6 1.413(14) .
C6 C9 1.490(15) .
C7 H7A 0.9600 .
C7 H7B 0.9600 .
C7 H7C 0.9600 .
C8 H8A 0.9600 .
C8 H8B 0.9600 .
C8 H8C 0.9600 .
C9 H9A 0.9600 .
C9 H9B 0.9600 .
C9 H9C 0.9600 .
C10 C11 1.394(12) .
C10 C15 1.410(12) .
C10 N1 1.430(10) .
C11 H11 0.9300 .
C11 C12 1.380(12) .
C12 H12 0.9300 .
C12 C13 1.410(13) .
C13 C14 1.380(12) .
C13 C16 1.510(12) .
C14 H14 0.9300 .
C14 C15 1.395(12) .
C15 P1 1.810(9) .
C16 H16A 0.9600 .
C16 H16B 0.9600 .
C16 H16C 0.9600 .
C17 C18 1.394(13) .
C17 C22 1.388(13) .
C17 N2 1.453(12) .
C18 C19 1.393(15) .
C18 C23 1.508(14) .
C19 H19 0.9300 .
C19 C20 1.291(15) .
C20 C21 1.336(16) .
C20 C24 1.594(16) .
C21 H21 0.9300 .
C21 C22 1.462(15) .
C22 C25 1.494(15) .
C23 H23A 0.9600 .
C23 H23B 0.9600 .
C23 H23C 0.9600 .
C24 H24A 0.9600 .
C24 H24B 0.9600 .
C24 H24C 0.9600 .
C25 H25A 0.9600 .
C25 H25B 0.9600 .
C25 H25C 0.9600 .
C26 C27 1.408(13) .
C26 C31 1.396(12) .
C26 N2 1.395(10) .
C27 H27 0.9300 .
C27 C28 1.387(11) .
C28 H28 0.9300 .
C28 C29 1.375(13) .
C29 C30 1.377(13) .
C29 C32 1.537(12) .
C30 H30 0.9300 .
C30 C31 1.421(11) .
C31 P1 1.795(10) .
C32 H32A 0.9600 .
C32 H32B 0.9600 .
C32 H32C 0.9600 .
C33 C34 1.402(12) .
C33 C38 1.372(13) .
C33 P1 1.832(9) .
C34 H34 0.9300 .
C34 C35 1.378(13) .
C35 H35 0.9300 .
C35 C36 1.370(15) .
C36 H36 0.9300 .
C36 C37 1.379(16) .
C37 H37 0.9300 .
C37 C38 1.408(15) .
C38 H38 0.9300 .
N1 Ta1 2.080(7) .
N2 Ta1 2.112(7) .
P1 Ta1 2.579(2) .
Ta1 Ta1 2.6228(11) 2_755

loop_
_geom_torsion_atom_site_label_1
_geom_torsion_atom_site_label_2
_geom_torsion_atom_site_label_3
_geom_torsion_atom_site_label_4
_geom_torsion
C1 C2 C3 C4 0.4(17)
C2 C1 C6 C5 0.6(14)
C2 C1 C6 C9 -178.4(9)
C2 C1 N1 C10 74.0(11)
C2 C1 N1 Ta1 -96.5(10)
C2 C3 C4 C5 2.2(19)
C2 C3 C4 C8 -175.2(11)
C3 C4 C5 C6 -3.5(18)
C4 C5 C6 C1 2.1(15)
C4 C5 C6 C9 -178.9(10)
C6 C1 C2 C3 -1.8(15)
C6 C1 C2 C7 178.1(9)
C6 C1 N1 C10 -103.4(9)
C6 C1 N1 Ta1 86.1(9)
C7 C2 C3 C4 -179.5(11)
C8 C4 C5 C6 173.9(11)
C10 C11 C12 C13 1.9(18)
C10 C15 P1 C31 -107.5(8)
C10 C15 P1 C33 139.0(8)
C10 C15 P1 Ta1 -2.7(8)
C11 C10 C15 C14 -0.2(16)
C11 C10 C15 P1 173.0(8)
C11 C10 N1 C1 28.6(13)
C11 C10 N1 Ta1 -160.9(8)
C11 C12 C13 C14 -4.6(18)
C11 C12 C13 C16 175.2(11)
C12 C13 C14 C15 5.1(17)
C13 C14 C15 C10 -2.8(17)
C13 C14 C15 P1 -175.2(9)
C14 C15 P1 C31 65.4(10)
C14 C15 P1 C33 -48.1(10)
C14 C15 P1 Ta1 170.2(9)
C15 C10 C11 C12 0.6(16)
C15 C10 N1 C1 -148.5(10)
C15 C10 N1 Ta1 22.1(13)
C16 C13 C14 C15 -174.7(11)
C17 C18 C19 C20 -2.9(15)
C18 C17 C22 C21 0.0(9)
C18 C17 C22 C25 -177.9(9)
C18 C17 N2 C26 93.0(8)
C18 C17 N2 Ta1 -87.5(7)
C18 C19 C20 C21 5.1(18)
C18 C19 C20 C24 -174.5(10)
C19 C20 C21 C22 -4.7(18)
C20 C21 C22 C17 2.0(14)
C20 C21 C22 C25 179.8(10)
C22 C17 C18 C19 0.5(10)
C22 C17 C18 C23 177.8(9)
C22 C17 N2 C26 -87.3(8)
C22 C17 N2 Ta1 92.2(7)
C23 C18 C19 C20 179.6(10)
C24 C20 C21 C22 175.0(10)
C26 C27 C28 C29 -2.0(13)
C26 C31 P1 C15 105.9(6)
C26 C31 P1 C33 -140.3(6)
C26 C31 P1 Ta1 1.4(6)
C27 C26 C31 C30 -1.1(11)
C27 C26 C31 P1 -175.8(6)
C27 C26 N2 C17 -11.6(11)
C27 C26 N2 Ta1 168.9(6)
C27 C28 C29 C30 1.8(13)
C27 C28 C29 C32 -177.4(8)
C28 C29 C30 C31 -1.3(12)
C29 C30 C31 C26 1.1(12)
C29 C30 C31 P1 175.1(6)
C30 C31 P1 C15 -68.4(7)
C30 C31 P1 C33 45.4(7)
C30 C31 P1 Ta1 -172.9(6)
C31 C26 C27 C28 1.6(12)
C31 C26 N2 C17 167.1(7)
C31 C26 N2 Ta1 -12.4(10)
C32 C29 C30 C31 177.8(8)
C33 C34 C35 C36 -0.2(13)
C34 C33 C38 C37 -0.5(13)
C34 C33 P1 C15 144.3(7)
C34 C33 P1 C31 31.5(8)
C34 C33 P1 Ta1 -92.2(7)
C34 C35 C36 C37 -0.4(15)
C35 C36 C37 C38 0.5(17)
C36 C37 C38 C33 -0.1(15)
C38 C33 C34 C35 0.6(12)
C38 C33 P1 C15 -38.1(8)
C38 C33 P1 C31 -151.0(7)
C38 C33 P1 Ta1 85.4(7)
N1 C1 C2 C3 -179.1(9)
N1 C1 C2 C7 0.8(14)
N1 C1 C6 C5 177.9(8)
N1 C1 C6 C9 -1.1(13)
N1 C10 C11 C12 -176.6(10)
N1 C10 C15 C14 177.0(9)
N1 C10 C15 P1 -9.8(13)
N2 C17 C18 C19 -179.9(9)
N2 C17 C18 C23 -2.5(11)
N2 C17 C22 C21 -179.7(8)
N2 C17 C22 C25 2.4(11)
N2 C26 C27 C28 -179.6(7)
N2 C26 C31 C30 -179.9(7)
N2 C26 C31 P1 5.5(10)
P1 C33 C34 C35 178.2(6)
P1 C33 C38 C37 -178.1(8)

loop_
_platon_squeeze_void_nr
_platon_squeeze_void_average_x
_platon_squeeze_void_average_y
_platon_squeeze_void_average_z
_platon_squeeze_void_volume
_platon_squeeze_void_count_electrons
_platon_squeeze_void_content
1 0.500 0.000 -0.020 710 106 ' '
2 0.000 0.500 0.002 710 106 ' '
3 0.000 0.022 0.250 19 1 ' '
4 0.500 0.522 0.250 19 1 ' '
5 0.500 0.478 0.750 19 1 ' '
6 0.000 0.978 0.750 19 1 ' '
